data_7003410
loop_
_publ_author_name
'Cheng, Ai-Ling'
'Ma, Yu'
'Zhang, Jian-Yong'
'Gao, En-Qing'

_publ_section_title
;
 Towards tuning the packing and entanglement of zigzag coordination
 chains by terminal ligands
;
_journal_issue 15
_journal_name_full 'Dalton Transactions'
_journal_page_first 1993
_journal_page_last 2004
_journal_paper_doi 10.1039/b715949h
_journal_year 2008
_chemical_formula_sum 'C28.5 H24.5 N2.5 O6 Zn'
_chemical_formula_weight 563.38
_chemical_name_systematic
;
?
;
_space_group_IT_number 2
_symmetry_cell_setting triclinic
_symmetry_space_group_name_Hall '-P 1'
_symmetry_space_group_name_H-M 'P -1'
_atom_sites_solution_hydrogens geom
_atom_sites_solution_primary direct
_atom_sites_solution_secondary difmap
_audit_creation_method SHELXL-97
_cell_angle_alpha 71.339(8)
_cell_angle_beta 82.4530(10)
_cell_angle_gamma 67.354(8)
_cell_formula_units_Z 2
_cell_length_a 9.7503(2)
_cell_length_b 10.9197(2)
_cell_length_c 15.8132(4)
_cell_measurement_reflns_used 15238
_cell_measurement_temperature 293(2)
_cell_measurement_theta_max 27.485
_cell_measurement_theta_min 3.395
_cell_volume 1472.08(12)
_computing_cell_refinement 'HKL Scalepack (Otwinowski & Minor 1997)'
_computing_data_collection 'KappaCCD (Nonius B. V., 1998)'
_computing_data_reduction 'HKL Denzo and Scalepack (Otwinowski & Minor 1997)'
_computing_molecular_graphics 'Bruker SHELXTL V5.1 (Sheldrick, 1998)'
_computing_publication_material 'SHELXL-97 (Sheldrick, 1997)'
_computing_structure_refinement 'SHELXL-97 (Sheldrick, 1997)'
_computing_structure_solution 'SHELXS-97 (Sheldrick, 1990)'
_diffrn_ambient_temperature 293(2)
_diffrn_detector_area_resol_mean 9
_diffrn_measured_fraction_theta_full 0.994
_diffrn_measured_fraction_theta_max 0.994
_diffrn_measurement_device_type 'NONIUS KappaCCD Diffractometer'
_diffrn_measurement_method CCD
_diffrn_radiation_monochromator graphite
_diffrn_radiation_source 'fine-focus sealed tube'
_diffrn_radiation_type MoK\a
_diffrn_radiation_wavelength 0.71073
_diffrn_reflns_av_R_equivalents 0.0580
_diffrn_reflns_av_sigmaI/netI 0.0780
_diffrn_reflns_limit_h_max 12
_diffrn_reflns_limit_h_min -12
_diffrn_reflns_limit_k_max 14
_diffrn_reflns_limit_k_min -14
_diffrn_reflns_limit_l_max 20
_diffrn_reflns_limit_l_min -20
_diffrn_reflns_number 26473
_diffrn_reflns_theta_full 27.51
_diffrn_reflns_theta_max 27.51
_diffrn_reflns_theta_min 3.52
_exptl_absorpt_coefficient_mu 0.876
_exptl_absorpt_correction_T_max 0.8443
_exptl_absorpt_correction_T_min 0.7791
_exptl_absorpt_correction_type empirical
_exptl_absorpt_process_details '(Blessing, 1995, 1997)'
_exptl_crystal_colour colorless
_exptl_crystal_density_diffrn 1.271
_exptl_crystal_density_method 'not measured'
_exptl_crystal_description block
_exptl_crystal_F_000 582
_exptl_crystal_size_max 0.30
_exptl_crystal_size_mid 0.25
_exptl_crystal_size_min 0.20
_refine_diff_density_max 0.599
_refine_diff_density_min -0.305
_refine_diff_density_rms 0.082
_refine_ls_extinction_method none
_refine_ls_goodness_of_fit_ref 0.972
_refine_ls_hydrogen_treatment mixed
_refine_ls_matrix_type full
_refine_ls_number_parameters 387
_refine_ls_number_reflns 6735
_refine_ls_number_restraints 14
_refine_ls_restrained_S_all 0.980
_refine_ls_R_factor_all 0.0933
_refine_ls_R_factor_gt 0.0476
_refine_ls_shift/su_max 0.001
_refine_ls_shift/su_mean 0.000
_refine_ls_structure_factor_coef Fsqd
_refine_ls_weighting_details 'calc w=1/[\s^2^(Fo^2^)+(0.0799P)^2^+0.0000P] where P=(Fo^2^+2Fc^2^)/3'
_refine_ls_weighting_scheme calc
_refine_ls_wR_factor_gt 0.1249
_refine_ls_wR_factor_ref 0.1368
_reflns_number_gt 4177
_reflns_number_total 6735
_reflns_threshold_expression >2sigma(I)
_cod_data_source_file b715949h.txt
_cod_data_source_block 2
_cod_original_cell_volume 1472.08(6)
_cod_original_sg_symbol_H-M P-1
_cod_original_formula_sum 'C28.50 H24.50 N2.50 O6 Zn'
_cod_database_code 7003410

loop_
_symmetry_equiv_pos_as_xyz
'x, y, z'
'-x, -y, -z'

loop_
_atom_site_label
_atom_site_type_symbol
_atom_site_fract_x
_atom_site_fract_y
_atom_site_fract_z
_atom_site_U_iso_or_equiv
_atom_site_adp_type
_atom_site_occupancy
_atom_site_symmetry_multiplicity
_atom_site_calc_flag
_atom_site_refinement_flags
_atom_site_disorder_assembly
_atom_site_disorder_group
Zn1 Zn 0.27823(4) 0.76563(3) 0.54949(2) 0.03655(14) Uani 1 1 d . . .
C1 C 0.2163(4) 0.5385(3) 0.6948(2) 0.0468(8) Uani 1 1 d . . .
C2 C 0.2760(4) 0.4023(3) 0.76512(19) 0.0424(7) Uani 1 1 d . . .
C3 C 0.1806(4) 0.3478(4) 0.8221(2) 0.0668(11) Uani 1 1 d . . .
H3A H 0.0786 0.3925 0.8136 0.080 Uiso 1 1 calc R . .
C4 C 0.4261(4) 0.3295(3) 0.7770(2) 0.0454(8) Uani 1 1 d . . .
H4A H 0.4927 0.3617 0.7374 0.054 Uiso 1 1 calc R . .
C5 C 0.2341(4) 0.2286(4) 0.8912(3) 0.0701(12) Uani 1 1 d . . .
H5A H 0.1671 0.1943 0.9288 0.084 Uiso 1 1 calc R . .
C6 C 0.4796(4) 0.2099(3) 0.8463(2) 0.0478(8) Uani 1 1 d . . .
H6A H 0.5816 0.1628 0.8530 0.057 Uiso 1 1 calc R . .
C7 C 0.3836(4) 0.1583(3) 0.9064(2) 0.0465(8) Uani 1 1 d . . .
C8 C 0.4324(4) 0.0347(3) 0.9846(2) 0.0542(9) Uani 1 1 d . . .
H8A H 0.3592 0.0023 1.0154 0.065 Uiso 1 1 calc R . .
C9 C 0.2189(3) 0.8407(3) 0.38414(19) 0.0399(7) Uani 1 1 d . . .
C10 C 0.1777(3) 0.8659(3) 0.29042(18) 0.0388(7) Uani 1 1 d . . .
C11 C 0.1771(3) 0.7579(3) 0.26298(19) 0.0425(7) Uani 1 1 d . . .
H11A H 0.2049 0.6685 0.3023 0.051 Uiso 1 1 calc R . .
C12 C 0.1355(3) 0.9987(3) 0.23086(19) 0.0419(7) Uani 1 1 d . . .
H12A H 0.1374 1.0716 0.2484 0.050 Uiso 1 1 calc R . .
C13 C 0.1350(4) 0.7832(3) 0.1766(2) 0.0467(8) Uani 1 1 d . . .
H13A H 0.1382 0.7093 0.1582 0.056 Uiso 1 1 calc R . .
C14 C 0.0907(4) 1.0234(3) 0.14584(19) 0.0442(7) Uani 1 1 d . . .
H14A H 0.0617 1.1132 0.1071 0.053 Uiso 1 1 calc R . .
C15 C 0.0882(3) 0.9162(3) 0.11688(19) 0.0409(7) Uani 1 1 d . . .
C16 C 0.0391(4) 0.9394(3) 0.02793(19) 0.0454(7) Uani 1 1 d . . .
H16A H 0.0653 0.8615 0.0083 0.055 Uiso 1 1 calc R . .
C17 C 0.2086(4) 0.9721(4) 0.6569(3) 0.0693(11) Uani 1 1 d . . .
H17A H 0.1123 0.9734 0.6585 0.083 Uiso 1 1 calc R . .
C18 C 0.2359(5) 1.0518(5) 0.6989(3) 0.0846(14) Uani 1 1 d . . .
H18A H 0.1599 1.1057 0.7286 0.102 Uiso 1 1 calc R . .
C19 C 0.3761(5) 1.0510(4) 0.6965(3) 0.0791(13) Uani 1 1 d . . .
H19A H 0.3972 1.1039 0.7252 0.095 Uiso 1 1 calc R . .
C20 C 0.4877(4) 0.9711(4) 0.6512(2) 0.0600(9) Uani 1 1 d . . .
H20A H 0.5834 0.9717 0.6476 0.072 Uiso 1 1 calc R . .
C21 C 0.4535(4) 0.8895(3) 0.6110(2) 0.0421(7) Uani 1 1 d . . .
C22 C 0.5648(3) 0.7957(3) 0.5650(2) 0.0409(7) Uani 1 1 d . . .
C23 C 0.7126(4) 0.7798(4) 0.5582(3) 0.0633(10) Uani 1 1 d . . .
H23A H 0.7463 0.8318 0.5809 0.076 Uiso 1 1 calc R . .
C24 C 0.8092(4) 0.6856(5) 0.5172(3) 0.0879(14) Uani 1 1 d . . .
H24A H 0.9096 0.6727 0.5124 0.106 Uiso 1 1 calc R . .
C25 C 0.7574(4) 0.6105(4) 0.4832(3) 0.0763(12) Uani 1 1 d . . .
H25A H 0.8216 0.5454 0.4560 0.092 Uiso 1 1 calc R . .
C26 C 0.6080(4) 0.6344(3) 0.4907(2) 0.0537(9) Uani 1 1 d . . .
H26A H 0.5718 0.5856 0.4666 0.064 Uiso 1 1 calc R . .
N1 N 0.3132(3) 0.8924(3) 0.61361(16) 0.0430(6) Uani 1 1 d . . .
N2 N 0.5123(3) 0.7244(2) 0.53106(15) 0.0381(6) Uani 1 1 d . . .
O1 O 0.3081(2) 0.5814(2) 0.64342(13) 0.0428(5) Uani 1 1 d . . .
O2 O 0.0794(3) 0.6015(3) 0.6920(2) 0.1023(12) Uani 1 1 d . . .
O3 O 0.2082(2) 0.9423(2) 0.41026(13) 0.0451(5) Uani 1 1 d . . .
O4 O 0.2629(3) 0.7183(2) 0.43523(13) 0.0485(5) Uani 1 1 d . . .
O5 O 0.0435(3) 0.8337(2) 0.56984(16) 0.0515(6) Uani 1 1 d D . .
H5W H -0.031(4) 0.890(4) 0.588(3) 0.101(18) Uiso 1 1 d D . .
H6W H 0.028(4) 0.772(3) 0.6139(18) 0.068(12) Uiso 1 1 d D . .
C27 C 0.3809(14) 0.6279(11) 0.8509(7) 0.108(4) Uani 0.50 1 d PD . .
H27A H 0.3124 0.6088 0.8264 0.130 Uiso 0.50 1 calc PR . .
C28 C 0.5077(14) 0.6160(8) 0.8093(5) 0.085(3) Uani 0.50 1 d PD . .
H28A H 0.5274 0.5863 0.7585 0.102 Uiso 0.50 1 calc PR . .
C29 C 0.6116(12) 0.6465(9) 0.8390(7) 0.123(5) Uani 0.50 1 d PD . .
H29A H 0.7027 0.6390 0.8102 0.147 Uiso 0.50 1 calc PR . .
C30 C 0.5714(12) 0.6907(11) 0.9174(8) 0.098(3) Uani 0.50 1 d PD . .
H30A H 0.6364 0.7155 0.9405 0.118 Uiso 0.50 1 calc PR . .
C31 C 0.4432(13) 0.6966(10) 0.9572(6) 0.102(4) Uani 0.50 1 d PD . .
H31A H 0.4218 0.7235 1.0091 0.123 Uiso 0.50 1 calc PR . .
N3 N 0.3401(10) 0.6658(9) 0.9274(6) 0.112(3) Uani 0.50 1 d PD . .
O6 O 0.9398(8) 0.6466(6) 0.8667(6) 0.125(3) Uani 0.50 1 d P . .
O7 O 0.0878(10) 0.6081(7) 1.0041(6) 0.152(4) Uani 0.50 1 d P . .

loop_
_atom_site_aniso_label
_atom_site_aniso_U_11
_atom_site_aniso_U_22
_atom_site_aniso_U_33
_atom_site_aniso_U_23
_atom_site_aniso_U_13
_atom_site_aniso_U_12
Zn1 0.0414(2) 0.0372(2) 0.0336(2) -0.00671(13) -0.00645(14) -0.01820(15)
C1 0.044(2) 0.0404(16) 0.0481(18) -0.0003(14) -0.0065(16) -0.0154(15)
C2 0.0438(19) 0.0389(16) 0.0395(16) -0.0007(13) -0.0055(14) -0.0169(14)
C3 0.046(2) 0.061(2) 0.071(2) 0.0170(18) -0.0064(18) -0.0242(18)
C4 0.047(2) 0.0442(17) 0.0388(17) -0.0034(13) 0.0008(14) -0.0178(15)
C5 0.054(2) 0.059(2) 0.074(3) 0.0191(18) -0.0024(19) -0.0273(19)
C6 0.045(2) 0.0406(17) 0.0469(18) -0.0019(14) -0.0079(15) -0.0105(14)
C7 0.054(2) 0.0425(17) 0.0409(17) -0.0023(13) -0.0048(15) -0.0217(15)
C8 0.057(2) 0.0496(19) 0.0493(19) 0.0023(15) -0.0057(16) -0.0246(16)
C9 0.0345(17) 0.0497(18) 0.0338(16) -0.0088(14) -0.0053(13) -0.0150(14)
C10 0.0344(17) 0.0497(17) 0.0321(15) -0.0116(13) -0.0021(13) -0.0152(14)
C11 0.048(2) 0.0395(16) 0.0366(16) -0.0068(13) -0.0089(14) -0.0134(14)
C12 0.048(2) 0.0401(16) 0.0372(16) -0.0070(13) -0.0068(14) -0.0174(14)
C13 0.053(2) 0.0480(18) 0.0436(18) -0.0156(14) -0.0076(15) -0.0196(15)
C14 0.045(2) 0.0455(17) 0.0357(16) -0.0018(13) -0.0082(14) -0.0160(14)
C15 0.0396(18) 0.0499(17) 0.0326(15) -0.0097(13) -0.0032(13) -0.0168(14)
C16 0.048(2) 0.0555(18) 0.0350(16) -0.0131(13) -0.0013(14) -0.0209(15)
C17 0.052(2) 0.091(3) 0.090(3) -0.060(2) 0.016(2) -0.031(2)
C18 0.060(3) 0.115(4) 0.116(4) -0.085(3) 0.024(3) -0.038(3)
C19 0.085(3) 0.088(3) 0.098(3) -0.066(3) 0.006(3) -0.038(2)
C20 0.061(2) 0.070(2) 0.070(2) -0.0360(19) 0.0021(19) -0.0345(19)
C21 0.049(2) 0.0440(17) 0.0395(16) -0.0115(13) -0.0045(14) -0.0231(15)
C22 0.0408(19) 0.0423(16) 0.0417(17) -0.0117(13) -0.0050(14) -0.0164(14)
C23 0.045(2) 0.078(2) 0.086(3) -0.048(2) -0.0012(19) -0.0228(18)
C24 0.036(2) 0.114(4) 0.132(4) -0.070(3) -0.003(2) -0.019(2)
C25 0.048(2) 0.080(3) 0.112(3) -0.059(3) 0.002(2) -0.011(2)
C26 0.050(2) 0.0518(19) 0.067(2) -0.0274(17) -0.0046(18) -0.0174(16)
N1 0.0413(16) 0.0507(15) 0.0436(14) -0.0197(12) 0.0004(12) -0.0194(12)
N2 0.0413(15) 0.0378(13) 0.0385(13) -0.0114(10) -0.0036(11) -0.0167(11)
O1 0.0431(13) 0.0397(11) 0.0386(11) -0.0006(9) -0.0029(10) -0.0159(9)
O2 0.0420(17) 0.0766(18) 0.123(3) 0.0463(17) -0.0018(16) -0.0134(14)
O3 0.0488(14) 0.0504(12) 0.0405(11) -0.0166(10) -0.0064(10) -0.0183(10)
O4 0.0593(15) 0.0451(12) 0.0360(11) -0.0056(9) -0.0159(10) -0.0139(10)
O5 0.0408(15) 0.0444(13) 0.0600(15) -0.0026(12) -0.0020(12) -0.0157(11)
C27 0.173(13) 0.095(7) 0.085(7) -0.037(6) -0.051(8) -0.054(8)
C28 0.172(12) 0.063(5) 0.040(4) -0.007(4) -0.018(6) -0.065(7)
C29 0.107(9) 0.058(6) 0.149(11) 0.022(6) 0.031(8) -0.024(6)
C30 0.102(8) 0.119(8) 0.118(9) -0.084(7) -0.003(7) -0.047(7)
C31 0.167(12) 0.092(7) 0.081(7) -0.050(6) -0.017(7) -0.058(8)
N3 0.135(8) 0.088(6) 0.134(8) -0.052(6) -0.008(6) -0.044(5)
O6 0.110(6) 0.064(4) 0.188(8) -0.047(4) 0.074(5) -0.032(4)
O7 0.173(9) 0.068(4) 0.169(8) -0.032(5) 0.077(6) -0.022(5)

loop_
_atom_type_symbol
_atom_type_description
_atom_type_scat_dispersion_real
_atom_type_scat_dispersion_imag
_atom_type_scat_source
C C 0.0033 0.0016 'International Tables Vol C Tables 4.2.6.8 and 6.1.1.4'
H H 0.0000 0.0000 'International Tables Vol C Tables 4.2.6.8 and 6.1.1.4'
N N 0.0061 0.0033 'International Tables Vol C Tables 4.2.6.8 and 6.1.1.4'
O O 0.0106 0.0060 'International Tables Vol C Tables 4.2.6.8 and 6.1.1.4'
Zn Zn 0.2839 1.4301 'International Tables Vol C Tables 4.2.6.8 and 6.1.1.4'

loop_
_geom_angle_atom_site_label_1
_geom_angle_atom_site_label_2
_geom_angle_atom_site_label_3
_geom_angle
_geom_angle_site_symmetry_1
_geom_angle_site_symmetry_3
_geom_angle_publ_flag
O1 Zn1 O4 101.17(8) . . ?
O1 Zn1 N1 106.09(9) . . ?
O4 Zn1 N1 151.36(9) . . ?
O1 Zn1 O5 91.52(9) . . ?
O4 Zn1 O5 92.03(10) . . ?
N1 Zn1 O5 95.83(10) . . ?
O1 Zn1 N2 93.61(8) . . ?
O4 Zn1 N2 93.06(9) . . ?
N1 Zn1 N2 76.78(9) . . ?
O5 Zn1 N2 171.95(9) . . ?
O1 Zn1 O3 158.41(8) . . ?
O4 Zn1 O3 58.76(7) . . ?
N1 Zn1 O3 95.10(9) . . ?
O5 Zn1 O3 82.08(8) . . ?
N2 Zn1 O3 95.25(8) . . ?
O1 Zn1 Zn1 127.16(6) . 2_576 ?
O4 Zn1 Zn1 88.11(6) . 2_576 ?
N1 Zn1 Zn1 82.46(7) . 2_576 ?
O5 Zn1 Zn1 35.82(6) . 2_576 ?
N2 Zn1 Zn1 138.18(6) . 2_576 ?
O3 Zn1 Zn1 50.71(5) . 2_576 ?
O1 Zn1 Zn1 130.30(6) . 2_676 ?
O4 Zn1 Zn1 109.80(6) . 2_676 ?
N1 Zn1 Zn1 44.19(7) . 2_676 ?
O5 Zn1 Zn1 124.11(7) . 2_676 ?
N2 Zn1 Zn1 48.08(6) . 2_676 ?
O3 Zn1 Zn1 68.79(5) . 2_676 ?
Zn1 Zn1 Zn1 92.452(8) 2_576 2_676 ?
O2 C1 O1 124.8(3) . . ?
O2 C1 C2 117.7(3) . . ?
O1 C1 C2 117.6(3) . . ?
C4 C2 C3 117.9(3) . . ?
C4 C2 C1 121.8(3) . . ?
C3 C2 C1 120.3(3) . . ?
C5 C3 C2 120.8(3) . . ?
C6 C4 C2 121.2(3) . . ?
C3 C5 C7 121.9(3) . . ?
C4 C6 C7 121.0(3) . . ?
C5 C7 C6 117.0(3) . . ?
C5 C7 C8 118.8(3) . . ?
C6 C7 C8 124.2(3) . . ?
C8 C8 C7 127.1(4) 2_657 . ?
O4 C9 O3 121.6(3) . . ?
O4 C9 C10 118.7(3) . . ?
O3 C9 C10 119.7(3) . . ?
C11 C10 C12 119.2(3) . . ?
C11 C10 C9 120.4(3) . . ?
C12 C10 C9 120.4(3) . . ?
C10 C11 C13 119.8(3) . . ?
C14 C12 C10 120.5(3) . . ?
C11 C13 C15 121.7(3) . . ?
C12 C14 C15 121.3(3) . . ?
C13 C15 C14 117.4(3) . . ?
C13 C15 C16 120.0(3) . . ?
C14 C15 C16 122.6(3) . . ?
C16 C16 C15 126.5(4) 2_575 . ?
N1 C17 C18 123.2(4) . . ?
C19 C18 C17 118.8(4) . . ?
C18 C19 C20 119.8(3) . . ?
C19 C20 C21 118.7(3) . . ?
N1 C21 C20 120.6(3) . . ?
N1 C21 C22 116.2(3) . . ?
C20 C21 C22 123.2(3) . . ?
N2 C22 C23 121.9(3) . . ?
N2 C22 C21 115.1(3) . . ?
C23 C22 C21 123.0(3) . . ?
C24 C23 C22 118.8(3) . . ?
C23 C24 C25 119.9(4) . . ?
C24 C25 C26 118.0(4) . . ?
N2 C26 C25 123.1(3) . . ?
C17 N1 C21 118.9(3) . . ?
C17 N1 Zn1 124.9(2) . . ?
C21 N1 Zn1 116.3(2) . . ?
C26 N2 C22 118.3(3) . . ?
C26 N2 Zn1 126.1(2) . . ?
C22 N2 Zn1 115.6(2) . . ?
C1 O1 Zn1 130.4(2) . . ?
C9 O3 Zn1 82.42(16) . . ?
C9 O4 Zn1 97.04(18) . . ?
C28 C27 N3 125.5(8) . . ?
C27 C28 C29 120.9(8) . . ?
C28 C29 C30 115.4(8) . . ?
C31 C30 C29 120.4(8) . . ?
C30 C31 N3 123.9(8) . . ?
C31 N3 C27 113.9(8) . . ?

loop_
_geom_bond_atom_site_label_1
_geom_bond_atom_site_label_2
_geom_bond_distance
_geom_bond_site_symmetry_2
_geom_bond_publ_flag
Zn1 O1 2.0217(18) . ?
Zn1 O4 2.069(2) . ?
Zn1 N1 2.100(2) . ?
Zn1 O5 2.132(3) . ?
Zn1 N2 2.148(2) . ?
Zn1 O3 2.387(2) . ?
Zn1 Zn1 5.8142(9) 2_576 ?
Zn1 Zn1 7.5823(7) 2_676 ?
C1 O2 1.244(4) . ?
C1 O1 1.252(4) . ?
C1 C2 1.494(4) . ?
C2 C4 1.375(4) . ?
C2 C3 1.376(4) . ?
C3 C5 1.370(5) . ?
C4 C6 1.374(4) . ?
C5 C7 1.373(5) . ?
C6 C7 1.389(4) . ?
C7 C8 1.473(4) . ?
C8 C8 1.308(6) 2_657 ?
C9 O4 1.258(3) . ?
C9 O3 1.266(3) . ?
C9 C10 1.498(4) . ?
C10 C11 1.383(4) . ?
C10 C12 1.388(4) . ?
C11 C13 1.390(4) . ?
C12 C14 1.379(4) . ?
C13 C15 1.391(4) . ?
C14 C15 1.396(4) . ?
C15 C16 1.458(4) . ?
C16 C16 1.329(6) 2_575 ?
C17 N1 1.335(4) . ?
C17 C18 1.366(5) . ?
C18 C19 1.360(6) . ?
C19 C20 1.387(5) . ?
C20 C21 1.399(4) . ?
C21 N1 1.351(4) . ?
C21 C22 1.472(4) . ?
C22 N2 1.344(4) . ?
C22 C23 1.377(5) . ?
C23 C24 1.373(5) . ?
C24 C25 1.375(5) . ?
C25 C26 1.373(5) . ?
C26 N2 1.335(4) . ?
C27 C28 1.302(11) . ?
C27 N3 1.364(10) . ?
C28 C29 1.357(11) . ?
C29 C30 1.427(11) . ?
C30 C31 1.311(11) . ?
C31 N3 1.354(10) . ?

loop_
_geom_hbond_atom_site_label_D
_geom_hbond_atom_site_label_H
_geom_hbond_atom_site_label_A
_geom_hbond_distance_DH
_geom_hbond_distance_HA
_geom_hbond_distance_DA
_geom_hbond_angle_DHA
_geom_hbond_site_symmetry_A
C20 H20A O3 0.93 2.51 3.383(4) 157.4 2_676
C23 H23A O3 0.93 2.72 3.597(4) 158.0 2_676
C26 H26A O1 0.93 2.75 3.461(4) 133.8 2_666
O5 H6W O2 0.845(18) 1.79(2) 2.577(3) 153(4) .
O5 H5W O3 0.834(19) 1.98(2) 2.788(3) 162(5) 2_576
C29 H29A O6 0.93 2.62 3.287(14) 128.7 .

loop_
_geom_torsion_atom_site_label_1
_geom_torsion_atom_site_label_2
_geom_torsion_atom_site_label_3
_geom_torsion_atom_site_label_4
_geom_torsion
_geom_torsion_site_symmetry_1
_geom_torsion_site_symmetry_2
_geom_torsion_site_symmetry_3
_geom_torsion_site_symmetry_4
_geom_torsion_publ_flag
O2 C1 C2 C4 -175.9(4) . . . . ?
O1 C1 C2 C4 3.7(5) . . . . ?
O2 C1 C2 C3 2.2(5) . . . . ?
O1 C1 C2 C3 -178.2(3) . . . . ?
C4 C2 C3 C5 3.3(6) . . . . ?
C1 C2 C3 C5 -174.9(4) . . . . ?
C3 C2 C4 C6 -3.3(5) . . . . ?
C1 C2 C4 C6 174.8(3) . . . . ?
C2 C3 C5 C7 -0.3(7) . . . . ?
C2 C4 C6 C7 0.3(5) . . . . ?
C3 C5 C7 C6 -2.7(6) . . . . ?
C3 C5 C7 C8 177.0(4) . . . . ?
C4 C6 C7 C5 2.7(5) . . . . ?
C4 C6 C7 C8 -177.0(3) . . . . ?
C5 C7 C8 C8 -171.1(5) . . . 2_657 ?
C6 C7 C8 C8 8.6(7) . . . 2_657 ?
O4 C9 C10 C11 4.9(4) . . . . ?
O3 C9 C10 C11 -174.7(3) . . . . ?
O4 C9 C10 C12 -176.9(3) . . . . ?
O3 C9 C10 C12 3.5(4) . . . . ?
C12 C10 C11 C13 0.2(5) . . . . ?
C9 C10 C11 C13 178.4(3) . . . . ?
C11 C10 C12 C14 1.2(5) . . . . ?
C9 C10 C12 C14 -176.9(3) . . . . ?
C10 C11 C13 C15 -2.1(5) . . . . ?
C10 C12 C14 C15 -0.8(5) . . . . ?
C11 C13 C15 C14 2.5(5) . . . . ?
C11 C13 C15 C16 -177.5(3) . . . . ?
C12 C14 C15 C13 -1.1(5) . . . . ?
C12 C14 C15 C16 178.9(3) . . . . ?
C13 C15 C16 C16 163.4(4) . . . 2_575 ?
C14 C15 C16 C16 -16.7(6) . . . 2_575 ?
N1 C17 C18 C19 0.3(7) . . . . ?
C17 C18 C19 C20 0.6(7) . . . . ?
C18 C19 C20 C21 -1.9(6) . . . . ?
C19 C20 C21 N1 2.3(5) . . . . ?
C19 C20 C21 C22 -176.9(3) . . . . ?
N1 C21 C22 N2 0.1(4) . . . . ?
C20 C21 C22 N2 179.4(3) . . . . ?
N1 C21 C22 C23 -178.9(3) . . . . ?
C20 C21 C22 C23 0.4(5) . . . . ?
N2 C22 C23 C24 -1.5(6) . . . . ?
C21 C22 C23 C24 177.4(4) . . . . ?
C22 C23 C24 C25 0.6(7) . . . . ?
C23 C24 C25 C26 0.9(7) . . . . ?
C24 C25 C26 N2 -1.6(6) . . . . ?
C18 C17 N1 C21 0.1(6) . . . . ?
C18 C17 N1 Zn1 179.1(3) . . . . ?
C20 C21 N1 C17 -1.5(5) . . . . ?
C22 C21 N1 C17 177.9(3) . . . . ?
C20 C21 N1 Zn1 179.5(2) . . . . ?
C22 C21 N1 Zn1 -1.2(3) . . . . ?
O1 Zn1 N1 C17 -87.7(3) . . . . ?
O4 Zn1 N1 C17 110.7(3) . . . . ?
O5 Zn1 N1 C17 5.5(3) . . . . ?
N2 Zn1 N1 C17 -177.7(3) . . . . ?
O3 Zn1 N1 C17 88.1(3) . . . . ?
Zn1 Zn1 N1 C17 38.8(3) 2_576 . . . ?
Zn1 Zn1 N1 C17 140.3(3) 2_676 . . . ?
O1 Zn1 N1 C21 91.2(2) . . . . ?
O4 Zn1 N1 C21 -70.3(3) . . . . ?
O5 Zn1 N1 C21 -175.5(2) . . . . ?
N2 Zn1 N1 C21 1.3(2) . . . . ?
O3 Zn1 N1 C21 -92.9(2) . . . . ?
Zn1 Zn1 N1 C21 -142.2(2) 2_576 . . . ?
Zn1 Zn1 N1 C21 -40.75(17) 2_676 . . . ?
C25 C26 N2 C22 0.7(5) . . . . ?
C25 C26 N2 Zn1 -178.3(3) . . . . ?
C23 C22 N2 C26 0.9(4) . . . . ?
C21 C22 N2 C26 -178.1(3) . . . . ?
C23 C22 N2 Zn1 180.0(3) . . . . ?
C21 C22 N2 Zn1 1.0(3) . . . . ?
O1 Zn1 N2 C26 72.1(3) . . . . ?
O4 Zn1 N2 C26 -29.3(3) . . . . ?
N1 Zn1 N2 C26 177.8(3) . . . . ?
O5 Zn1 N2 C26 -158.5(6) . . . . ?
O3 Zn1 N2 C26 -88.2(3) . . . . ?
Zn1 Zn1 N2 C26 -119.9(2) 2_576 . . . ?
Zn1 Zn1 N2 C26 -143.4(3) 2_676 . . . ?
O1 Zn1 N2 C22 -106.9(2) . . . . ?
O4 Zn1 N2 C22 151.7(2) . . . . ?
N1 Zn1 N2 C22 -1.22(19) . . . . ?
O5 Zn1 N2 C22 22.5(7) . . . . ?
O3 Zn1 N2 C22 92.8(2) . . . . ?
Zn1 Zn1 N2 C22 61.1(2) 2_576 . . . ?
Zn1 Zn1 N2 C22 37.60(17) 2_676 . . . ?
O2 C1 O1 Zn1 6.8(5) . . . . ?
C2 C1 O1 Zn1 -172.72(19) . . . . ?
O4 Zn1 O1 C1 -96.8(3) . . . . ?
N1 Zn1 O1 C1 92.1(3) . . . . ?
O5 Zn1 O1 C1 -4.5(3) . . . . ?
N2 Zn1 O1 C1 169.3(3) . . . . ?
O3 Zn1 O1 C1 -76.5(4) . . . . ?
Zn1 Zn1 O1 C1 -0.7(3) 2_576 . . . ?
Zn1 Zn1 O1 C1 134.8(2) 2_676 . . . ?
O4 C9 O3 Zn1 -4.0(3) . . . . ?
C10 C9 O3 Zn1 175.7(3) . . . . ?
O1 Zn1 O3 C9 -21.0(3) . . . . ?
O4 Zn1 O3 C9 2.40(17) . . . . ?
N1 Zn1 O3 C9 169.95(18) . . . . ?
O5 Zn1 O3 C9 -94.85(18) . . . . ?
N2 Zn1 O3 C9 92.79(18) . . . . ?
Zn1 Zn1 O3 C9 -114.12(18) 2_576 . . . ?
Zn1 Zn1 O3 C9 133.74(17) 2_676 . . . ?
O3 C9 O4 Zn1 4.6(3) . . . . ?
C10 C9 O4 Zn1 -175.0(2) . . . . ?
O1 Zn1 O4 C9 169.00(18) . . . . ?
N1 Zn1 O4 C9 -29.0(3) . . . . ?
O5 Zn1 O4 C9 77.05(19) . . . . ?
N2 Zn1 O4 C9 -96.71(19) . . . . ?
O3 Zn1 O4 C9 -2.41(17) . . . . ?
Zn1 Zn1 O4 C9 41.45(18) 2_576 . . . ?
Zn1 Zn1 O4 C9 -50.48(19) 2_676 . . . ?
N3 C27 C28 C29 -2.3(17) . . . . ?
C27 C28 C29 C30 0.2(14) . . . . ?
C28 C29 C30 C31 1.7(15) . . . . ?
C29 C30 C31 N3 -1.7(18) . . . . ?
C30 C31 N3 C27 -0.2(16) . . . . ?
C28 C27 N3 C31 2.2(16) . . . . ?
